data_4084694
loop_
_publ_author_name
'Tao, Tao'
'Qian, Hui-Fen'
'Huang, Wei'
'You, Xiao-Zeng'

_publ_section_title
;
 Tuning the Spectroscopic, Electrochemical, and Single-Crystal Conductance
 Properties of a Series of Rhenium-Containing Bithiazoles with Different
 Donor/Acceptor Hybrids
;
_journal_issue 19
_journal_name_full Organometallics
_journal_page_first 5120
_journal_paper_doi 10.1021/om500168j
_journal_volume 33
_journal_year 2014
_chemical_formula_moiety 'C17 H18 Br2 Cl N2 O3 Re S2'
_chemical_formula_sum 'C17 H18 Br2 Cl N2 O3 Re S2'
_chemical_formula_weight 743.93
_chemical_name_systematic
; 
 ? 
;
_space_group_IT_number 14
_symmetry_cell_setting monoclinic
_symmetry_space_group_name_Hall '-P 2ybc'
_symmetry_space_group_name_H-M 'P 1 21/c 1'
_atom_sites_solution_hydrogens geom
_atom_sites_solution_primary direct
_atom_sites_solution_secondary difmap
_audit_creation_method SHELXL-97
_cell_angle_alpha 90.00
_cell_angle_beta 102.4470(10)
_cell_angle_gamma 90.00
_cell_formula_units_Z 4
_cell_length_a 6.8342(4)
_cell_length_b 14.6803(8)
_cell_length_c 23.7673(14)
_cell_measurement_reflns_used 4799
_cell_measurement_temperature 291(2)
_cell_measurement_theta_max 25.28
_cell_measurement_theta_min 2.77
_cell_volume 2328.5(2)
_computing_cell_refinement SMART
_computing_data_collection 'SMART (BRUKER 2000)'
_computing_data_reduction 'SAINT (BRUKER 2000)'
_computing_molecular_graphics SHELXTL
_computing_publication_material SHELXTL
_computing_structure_refinement SHELXTL
_computing_structure_solution 'SHELXTL (BRUKER 2000)'
_diffrn_ambient_temperature 291(2)
_diffrn_measured_fraction_theta_full 1.000
_diffrn_measured_fraction_theta_max 1.000
_diffrn_measurement_device_type 'BRUKER Smart Apex CCD area detector'
_diffrn_measurement_method '\f and \w scans'
_diffrn_radiation_monochromator graphite
_diffrn_radiation_source 'fine-focus sealed tube'
_diffrn_radiation_type MoK\a
_diffrn_radiation_wavelength 0.71073
_diffrn_reflns_av_R_equivalents 0.0493
_diffrn_reflns_av_sigmaI/netI 0.0437
_diffrn_reflns_limit_h_max 7
_diffrn_reflns_limit_h_min -8
_diffrn_reflns_limit_k_max 16
_diffrn_reflns_limit_k_min -17
_diffrn_reflns_limit_l_max 28
_diffrn_reflns_limit_l_min -27
_diffrn_reflns_number 12944
_diffrn_reflns_theta_full 25.00
_diffrn_reflns_theta_max 25.00
_diffrn_reflns_theta_min 1.64
_exptl_absorpt_coefficient_mu 8.965
_exptl_absorpt_correction_T_max 0.3280
_exptl_absorpt_correction_T_min 0.2672
_exptl_absorpt_correction_type multi-scan
_exptl_absorpt_process_details 'SADABS, BRUKER(2000)'
_exptl_crystal_colour orange
_exptl_crystal_density_diffrn 2.122
_exptl_crystal_density_method 'not measured'
_exptl_crystal_description block
_exptl_crystal_F_000 1408
_exptl_crystal_size_max 0.20
_exptl_crystal_size_mid 0.18
_exptl_crystal_size_min 0.16
_refine_diff_density_max 0.823
_refine_diff_density_min -1.201
_refine_diff_density_rms 0.100
_refine_ls_extinction_method none
_refine_ls_goodness_of_fit_ref 0.924
_refine_ls_hydrogen_treatment constr
_refine_ls_matrix_type full
_refine_ls_number_parameters 255
_refine_ls_number_reflns 4099
_refine_ls_number_restraints 12
_refine_ls_restrained_S_all 0.933
_refine_ls_R_factor_all 0.0374
_refine_ls_R_factor_gt 0.0267
_refine_ls_shift/su_max 0.002
_refine_ls_shift/su_mean 0.000
_refine_ls_structure_factor_coef Fsqd
_refine_ls_weighting_details 'calc w=1/[\s^2^(Fo^2^)+(0.0251P)^2^+0.0000P] where P=(Fo^2^+2Fc^2^)/3'
_refine_ls_weighting_scheme calc
_refine_ls_wR_factor_gt 0.0561
_refine_ls_wR_factor_ref 0.0579
_reflns_number_gt 3235
_reflns_number_total 4099
_reflns_threshold_expression >2sigma(I)
_cod_data_source_file om500168j_si_004.cif
_cod_data_source_block Re2
_cod_original_sg_symbol_H-M 'P 21/c'
_cod_database_code 4084694

loop_
_symmetry_equiv_pos_as_xyz
'x, y, z'
'-x, y+1/2, -z+1/2'
'-x, -y, -z'
'x, -y-1/2, z-1/2'

loop_
_atom_site_label
_atom_site_type_symbol
_atom_site_fract_x
_atom_site_fract_y
_atom_site_fract_z
_atom_site_U_iso_or_equiv
_atom_site_adp_type
_atom_site_occupancy
_atom_site_symmetry_multiplicity
_atom_site_calc_flag
_atom_site_refinement_flags
Re1 Re 0.13170(3) 0.720411(14) 0.112675(8) 0.04779(8) Uani 1 1 d .
Br2 Br 0.00980(9) 0.32904(5) 0.19953(3) 0.0798(2) Uani 1 1 d .
Br1 Br -0.44751(8) 0.71781(4) -0.12812(2) 0.06543(16) Uani 1 1 d .
Cl1 Cl 0.38730(18) 0.65104(9) 0.06662(6) 0.0603(3) Uani 1 1 d .
S2 S -0.15455(17) 0.43234(9) 0.08491(5) 0.0502(3) Uani 1 1 d .
S1 S -0.31939(16) 0.57356(8) -0.03281(5) 0.0429(3) Uani 1 1 d .
O1 O 0.4081(7) 0.7589(3) 0.22936(19) 0.0903(14) Uani 1 1 d .
O2 O -0.2084(7) 0.8071(4) 0.1583(2) 0.1060(17) Uani 1 1 d .
O3 O 0.2742(6) 0.9115(3) 0.0878(2) 0.0929(14) Uani 1 1 d .
N2 N 0.0423(5) 0.5770(3) 0.12382(16) 0.0453(9) Uani 1 1 d .
N1 N -0.0810(5) 0.6863(3) 0.03051(16) 0.0416(9) Uani 1 1 d .
C6 C -0.0057(7) 0.4327(4) 0.1536(2) 0.0541(13) Uani 1 1 d .
C5 C 0.0883(7) 0.5124(4) 0.1673(2) 0.0531(13) Uani 1 1 d .
C4 C -0.0835(6) 0.5427(3) 0.07780(19) 0.0406(11) Uani 1 1 d .
C3 C -0.1491(6) 0.6010(3) 0.02865(18) 0.0399(11) Uani 1 1 d .
C2 C -0.1668(7) 0.7342(3) -0.0182(2) 0.0453(12) Uani 1 1 d .
C1 C -0.2984(7) 0.6821(3) -0.0560(2) 0.0455(11) Uani 1 1 d .
C7 C 0.2308(8) 0.5335(4) 0.2230(2) 0.0666(15) Uani 1 1 d .
H7A H 0.2027 0.4932 0.2526 0.080 Uiso 1 1 calc R
H7B H 0.2075 0.5954 0.2342 0.080 Uiso 1 1 calc R
C8 C 0.4476(8) 0.5237(4) 0.2204(2) 0.0734(17) Uani 1 1 d .
H8A H 0.4779 0.5640 0.1911 0.088 Uiso 1 1 calc R
H8B H 0.4736 0.4616 0.2101 0.088 Uiso 1 1 calc R
C9 C 0.5818(10) 0.5472(6) 0.2789(3) 0.122(2) Uani 1 1 d U
H9A H 0.5430 0.6062 0.2914 0.147 Uiso 1 1 calc R
H9B H 0.5619 0.5024 0.3071 0.147 Uiso 1 1 calc R
C10 C 0.7875(11) 0.5494(6) 0.2767(3) 0.137(3) Uani 1 1 d U
H10A H 0.8297 0.4896 0.2681 0.205 Uiso 1 1 calc R
H10B H 0.8653 0.5691 0.3132 0.205 Uiso 1 1 calc R
H10C H 0.8065 0.5911 0.2472 0.205 Uiso 1 1 calc R
C11 C -0.1065(7) 0.8294(3) -0.0270(2) 0.0564(13) Uani 1 1 d .
H11A H -0.0854 0.8615 0.0095 0.068 Uiso 1 1 calc R
H11B H -0.2153 0.8594 -0.0535 0.068 Uiso 1 1 calc R
C12 C 0.0826(7) 0.8365(3) -0.0507(2) 0.0615(14) Uani 1 1 d .
H12A H 0.0619 0.8050 -0.0873 0.074 Uiso 1 1 calc R
H12B H 0.1919 0.8066 -0.0243 0.074 Uiso 1 1 calc R
C13 C 0.1409(10) 0.9357(4) -0.0591(3) 0.0923(18) Uani 1 1 d U
H13A H 0.0280 0.9661 -0.0836 0.111 Uiso 1 1 calc R
H13B H 0.1670 0.9661 -0.0220 0.111 Uiso 1 1 calc R
C14 C 0.3152(10) 0.9460(4) -0.0843(3) 0.109(2) Uani 1 1 d U
H14A H 0.4293 0.9183 -0.0595 0.163 Uiso 1 1 calc R
H14B H 0.3413 1.0095 -0.0887 0.163 Uiso 1 1 calc R
H14C H 0.2904 0.9169 -0.1213 0.163 Uiso 1 1 calc R
C15 C 0.3063(8) 0.7421(4) 0.1853(3) 0.0655(15) Uani 1 1 d .
C16 C -0.0837(9) 0.7746(4) 0.1414(2) 0.0675(16) Uani 1 1 d .
C17 C 0.2150(8) 0.8389(4) 0.0957(2) 0.0601(14) Uani 1 1 d .

loop_
_atom_site_aniso_label
_atom_site_aniso_U_11
_atom_site_aniso_U_22
_atom_site_aniso_U_33
_atom_site_aniso_U_23
_atom_site_aniso_U_13
_atom_site_aniso_U_12
Re1 0.04106(12) 0.05617(14) 0.04436(13) -0.01582(10) 0.00528(8) -0.00234(9)
Br2 0.0825(4) 0.0911(5) 0.0612(4) 0.0301(3) 0.0055(3) -0.0041(3)
Br1 0.0666(4) 0.0657(4) 0.0544(3) 0.0116(3) -0.0079(3) -0.0023(3)
Cl1 0.0500(7) 0.0630(9) 0.0726(9) -0.0174(7) 0.0235(7) -0.0030(6)
S2 0.0427(7) 0.0600(8) 0.0453(7) 0.0088(6) 0.0038(6) -0.0088(6)
S1 0.0365(6) 0.0488(7) 0.0409(7) -0.0012(5) 0.0026(5) -0.0054(5)
O1 0.078(3) 0.112(4) 0.066(3) -0.030(3) -0.017(2) -0.006(2)
O2 0.070(3) 0.157(5) 0.091(3) -0.053(3) 0.018(3) 0.023(3)
O3 0.090(3) 0.068(3) 0.111(4) -0.013(3) 0.000(3) -0.025(2)
N2 0.038(2) 0.059(3) 0.039(2) -0.005(2) 0.0067(18) -0.0037(18)
N1 0.037(2) 0.046(2) 0.041(2) -0.0088(19) 0.0081(17) -0.0029(17)
C6 0.044(3) 0.072(4) 0.045(3) 0.010(3) 0.008(2) -0.002(3)
C5 0.040(3) 0.078(4) 0.038(3) 0.004(3) 0.004(2) 0.001(3)
C4 0.034(2) 0.052(3) 0.037(3) -0.002(2) 0.010(2) -0.004(2)
C3 0.031(2) 0.054(3) 0.034(3) -0.004(2) 0.0071(19) -0.002(2)
C2 0.045(3) 0.045(3) 0.045(3) -0.001(2) 0.008(2) 0.000(2)
C1 0.042(3) 0.048(3) 0.044(3) 0.004(2) 0.004(2) 0.006(2)
C7 0.069(4) 0.080(4) 0.042(3) -0.002(3) -0.007(3) -0.002(3)
C8 0.055(4) 0.091(5) 0.066(4) -0.009(3) -0.006(3) 0.001(3)
C9 0.068(4) 0.192(7) 0.094(5) -0.023(4) -0.011(4) 0.010(4)
C10 0.083(4) 0.207(7) 0.108(5) -0.029(5) -0.008(4) 0.005(4)
C11 0.057(3) 0.044(3) 0.065(4) -0.005(3) 0.004(3) -0.003(2)
C12 0.068(4) 0.053(3) 0.066(4) -0.007(3) 0.019(3) -0.010(3)
C13 0.092(4) 0.060(3) 0.138(5) 0.002(3) 0.053(4) -0.013(3)
C14 0.108(4) 0.074(4) 0.156(5) 0.004(4) 0.054(4) -0.019(3)
C15 0.055(4) 0.072(4) 0.066(4) -0.023(3) 0.006(3) -0.001(3)
C16 0.056(4) 0.080(4) 0.060(4) -0.031(3) 0.000(3) 0.007(3)
C17 0.055(3) 0.071(4) 0.048(3) -0.012(3) -0.003(2) -0.008(3)

loop_
_atom_type_symbol
_atom_type_description
_atom_type_scat_dispersion_real
_atom_type_scat_dispersion_imag
_atom_type_scat_source
C C 0.0033 0.0016 'International Tables Vol C Tables 4.2.6.8 and 6.1.1.4'
H H 0.0000 0.0000 'International Tables Vol C Tables 4.2.6.8 and 6.1.1.4'
Br Br -0.2901 2.4595 'International Tables Vol C Tables 4.2.6.8 and 6.1.1.4'
Cl Cl 0.1484 0.1585 'International Tables Vol C Tables 4.2.6.8 and 6.1.1.4'
N N 0.0061 0.0033 'International Tables Vol C Tables 4.2.6.8 and 6.1.1.4'
O O 0.0106 0.0060 'International Tables Vol C Tables 4.2.6.8 and 6.1.1.4'
Re Re -1.0185 7.2310 'International Tables Vol C Tables 4.2.6.8 and 6.1.1.4'
S S 0.1246 0.1234 'International Tables Vol C Tables 4.2.6.8 and 6.1.1.4'

loop_
_geom_angle_atom_site_label_1
_geom_angle_atom_site_label_2
_geom_angle_atom_site_label_3
_geom_angle
C17 Re1 C15 83.2(2)
C17 Re1 C16 89.1(2)
C15 Re1 C16 89.3(2)
C17 Re1 N2 173.91(18)
C15 Re1 N2 100.7(2)
C16 Re1 N2 95.7(2)
C17 Re1 N1 100.85(18)
C15 Re1 N1 175.9(2)
C16 Re1 N1 89.96(18)
N2 Re1 N1 75.38(13)
C17 Re1 Cl1 90.61(17)
C15 Re1 Cl1 96.08(17)
C16 Re1 Cl1 174.57(16)
N2 Re1 Cl1 84.33(10)
N1 Re1 Cl1 84.78(9)
C4 S2 C6 88.2(2)
C1 S1 C3 88.1(2)
C4 N2 C5 110.8(4)
C4 N2 Re1 113.8(3)
C5 N2 Re1 135.4(3)
C3 N1 C2 111.7(4)
C3 N1 Re1 113.4(3)
C2 N1 Re1 134.8(3)
C5 C6 S2 112.7(4)
C5 C6 Br2 127.4(4)
S2 C6 Br2 119.9(3)
C6 C5 N2 113.4(4)
C6 C5 C7 125.6(5)
N2 C5 C7 121.1(5)
N2 C4 C3 118.3(4)
N2 C4 S2 115.0(3)
C3 C4 S2 126.7(3)
N1 C3 C4 119.1(4)
N1 C3 S1 114.7(3)
C4 C3 S1 126.2(3)
C1 C2 N1 111.8(4)
C1 C2 C11 126.8(4)
N1 C2 C11 121.3(4)
C2 C1 S1 113.6(4)
C2 C1 Br1 126.9(4)
S1 C1 Br1 119.5(3)
C5 C7 C8 113.8(4)
C5 C7 H7A 108.8
C8 C7 H7A 108.8
C5 C7 H7B 108.8
C8 C7 H7B 108.8
H7A C7 H7B 107.7
C7 C8 C9 110.2(5)
C7 C8 H8A 109.6
C9 C8 H8A 109.6
C7 C8 H8B 109.6
C9 C8 H8B 109.6
H8A C8 H8B 108.1
C10 C9 C8 112.1(7)
C10 C9 H9A 109.2
C8 C9 H9A 109.2
C10 C9 H9B 109.2
C8 C9 H9B 109.2
H9A C9 H9B 107.9
C9 C10 H10A 109.5
C9 C10 H10B 109.5
H10A C10 H10B 109.5
C9 C10 H10C 109.5
H10A C10 H10C 109.5
H10B C10 H10C 109.5
C2 C11 C12 113.7(4)
C2 C11 H11A 108.8
C12 C11 H11A 108.8
C2 C11 H11B 108.8
C12 C11 H11B 108.8
H11A C11 H11B 107.7
C11 C12 C13 112.3(4)
C11 C12 H12A 109.2
C13 C12 H12A 109.2
C11 C12 H12B 109.2
C13 C12 H12B 109.2
H12A C12 H12B 107.9
C14 C13 C12 114.3(5)
C14 C13 H13A 108.7
C12 C13 H13A 108.7
C14 C13 H13B 108.7
C12 C13 H13B 108.7
H13A C13 H13B 107.6
C13 C14 H14A 109.5
C13 C14 H14B 109.5
H14A C14 H14B 109.5
C13 C14 H14C 109.5
H14A C14 H14C 109.5
H14B C14 H14C 109.5
O1 C15 Re1 177.0(5)
O2 C16 Re1 179.3(6)
O3 C17 Re1 176.4(5)

loop_
_geom_bond_atom_site_label_1
_geom_bond_atom_site_label_2
_geom_bond_distance
Re1 C17 1.901(6)
Re1 C15 1.902(6)
Re1 C16 1.924(6)
Re1 N2 2.224(4)
Re1 N1 2.226(4)
Re1 Cl1 2.4720(12)
Br2 C6 1.863(5)
Br1 C1 1.869(4)
S2 C4 1.710(5)
S2 C6 1.727(5)
S1 C1 1.703(5)
S1 C3 1.708(4)
O1 C15 1.152(6)
O2 C16 1.124(6)
O3 C17 1.168(6)
N2 C4 1.335(5)
N2 C5 1.387(6)
N1 C3 1.335(5)
N1 C2 1.372(6)
C6 C5 1.340(7)
C5 C7 1.498(6)
C4 C3 1.439(6)
C2 C1 1.362(6)
C2 C11 1.484(7)
C7 C8 1.502(7)
C7 H7A 0.9700
C7 H7B 0.9700
C8 C9 1.531(8)
C8 H8A 0.9700
C8 H8B 0.9700
C9 C10 1.419(9)
C9 H9A 0.9700
C9 H9B 0.9700
C10 H10A 0.9600
C10 H10B 0.9600
C10 H10C 0.9600
C11 C12 1.520(6)
C11 H11A 0.9700
C11 H11B 0.9700
C12 C13 1.534(7)
C12 H12A 0.9700
C12 H12B 0.9700
C13 C14 1.452(8)
C13 H13A 0.9700
C13 H13B 0.9700
C14 H14A 0.9600
C14 H14B 0.9600
C14 H14C 0.9600

loop_
_geom_torsion_atom_site_label_1
_geom_torsion_atom_site_label_2
_geom_torsion_atom_site_label_3
_geom_torsion_atom_site_label_4
_geom_torsion
C17 Re1 N2 C4 -50.7(17)
C15 Re1 N2 C4 -179.7(3)
C16 Re1 N2 C4 90.0(3)
N1 Re1 N2 C4 1.5(3)
Cl1 Re1 N2 C4 -84.6(3)
C17 Re1 N2 C5 127.9(16)
C15 Re1 N2 C5 -1.0(5)
C16 Re1 N2 C5 -91.4(4)
N1 Re1 N2 C5 -179.8(4)
Cl1 Re1 N2 C5 94.1(4)
C17 Re1 N1 C3 173.9(3)
C15 Re1 N1 C3 -18(3)
C16 Re1 N1 C3 -97.0(3)
N2 Re1 N1 C3 -1.2(3)
Cl1 Re1 N1 C3 84.3(3)
C17 Re1 N1 C2 -9.8(4)
C15 Re1 N1 C2 158(2)
C16 Re1 N1 C2 79.2(4)
N2 Re1 N1 C2 175.1(4)
Cl1 Re1 N1 C2 -99.5(4)
C4 S2 C6 C5 -0.6(4)
C4 S2 C6 Br2 179.4(3)
S2 C6 C5 N2 1.2(6)
Br2 C6 C5 N2 -178.8(3)
S2 C6 C5 C7 -178.6(4)
Br2 C6 C5 C7 1.4(8)
C4 N2 C5 C6 -1.3(6)
Re1 N2 C5 C6 -179.9(3)
C4 N2 C5 C7 178.5(4)
Re1 N2 C5 C7 -0.1(7)
C5 N2 C4 C3 179.3(4)
Re1 N2 C4 C3 -1.7(5)
C5 N2 C4 S2 0.8(5)
Re1 N2 C4 S2 179.81(19)
C6 S2 C4 N2 -0.2(4)
C6 S2 C4 C3 -178.5(4)
C2 N1 C3 C4 -176.4(4)
Re1 N1 C3 C4 0.7(5)
C2 N1 C3 S1 0.7(5)
Re1 N1 C3 S1 177.85(18)
N2 C4 C3 N1 0.6(6)
S2 C4 C3 N1 179.0(3)
N2 C4 C3 S1 -176.1(3)
S2 C4 C3 S1 2.2(6)
C1 S1 C3 N1 -0.6(3)
C1 S1 C3 C4 176.2(4)
C3 N1 C2 C1 -0.4(5)
Re1 N1 C2 C1 -176.7(3)
C3 N1 C2 C11 -177.0(4)
Re1 N1 C2 C11 6.8(7)
N1 C2 C1 S1 0.0(5)
C11 C2 C1 S1 176.3(4)
N1 C2 C1 Br1 -179.2(3)
C11 C2 C1 Br1 -2.9(7)
C3 S1 C1 C2 0.4(4)
C3 S1 C1 Br1 179.6(3)
C6 C5 C7 C8 97.5(6)
N2 C5 C7 C8 -82.3(6)
C5 C7 C8 C9 179.6(6)
C7 C8 C9 C10 -173.0(6)
C1 C2 C11 C12 -93.7(6)
N1 C2 C11 C12 82.3(6)
C2 C11 C12 C13 -179.8(5)
C11 C12 C13 C14 -177.1(6)
C17 Re1 C15 O1 49(11)
C16 Re1 C15 O1 -40(11)
N2 Re1 C15 O1 -135(11)
N1 Re1 C15 O1 -119(10)
Cl1 Re1 C15 O1 139(11)
C17 Re1 C16 O2 -30(48)
C15 Re1 C16 O2 53(48)
N2 Re1 C16 O2 154(100)
N1 Re1 C16 O2 -131(48)
Cl1 Re1 C16 O2 -117(47)
C15 Re1 C17 O3 14(9)
C16 Re1 C17 O3 103(9)
N2 Re1 C17 O3 -116(8)
N1 Re1 C17 O3 -167(9)
Cl1 Re1 C17 O3 -82(9)
